data_1541926
loop_
_publ_author_name
'Chang, Meng-Yang'
'Cheng, Yu-Chieh'

_publ_section_title
;
 Synthesis of Substituted Tetralins and Benzosuberans via
 BF3&#x00B7;OEt2-Mediated Formal (4 + 2) and (5 + 2) Stereocontrolled
 Cycloaddition of 4-Alkenols with Veratrol.
;
_journal_issue 3
_journal_name_full 'Organic letters'
_journal_page_first 608
_journal_page_last 611
_journal_paper_doi 10.1021/acs.orglett.5b03696
_journal_volume 18
_journal_year 2016
_chemical_formula_sum 'C20 H24 O3 S'
_chemical_formula_weight 344.45
_space_group_crystal_system monoclinic
_space_group_IT_number 14
_space_group_name_Hall '-P 2ybc'
_space_group_name_H-M_alt 'P 1 21/c 1'
_symmetry_space_group_name_Hall '-P 2ybc'
_symmetry_space_group_name_H-M 'P 1 21/c 1'
_atom_sites_solution_hydrogens geom
_audit_creation_method SHELXL-2014/6
_cell_angle_alpha 90
_cell_angle_beta 101.5250(10)
_cell_angle_gamma 90
_cell_formula_units_Z 4
_cell_length_a 6.0190(2)
_cell_length_b 22.9167(10)
_cell_length_c 13.0996(6)
_cell_measurement_reflns_used 6816
_cell_measurement_temperature 100(2)
_cell_measurement_theta_max 26.4060
_cell_measurement_theta_min 2.3827
_cell_volume 1770.47(13)
_computing_cell_refinement 'SAINT V8.34A (Bruker AXS Inc., 2013)'
_computing_data_collection 'APEX2 (Bruker AXS, 2010)'
_computing_data_reduction 'SAINT V8.34A (Bruker AXS Inc., 2013)'
_computing_molecular_graphics 'SHELXTL (Sheldrick, 2008)'
_computing_publication_material SHELXTL
_computing_structure_refinement 'SHELXL-2014/6 (Sheldrick, 2014)'
_diffrn_ambient_temperature 100(2)
_diffrn_detector_area_resol_mean 8.3333
_diffrn_measured_fraction_theta_full 0.982
_diffrn_measured_fraction_theta_max 0.975
_diffrn_measurement_device_type 'Bruker APEX-II CCD'
_diffrn_measurement_method '\f and \w scans'
_diffrn_radiation_type MoK\a
_diffrn_radiation_wavelength 0.71073
_diffrn_reflns_av_R_equivalents 0.0319
_diffrn_reflns_av_unetI/netI 0.0303
_diffrn_reflns_laue_measured_fraction_full 0.982
_diffrn_reflns_laue_measured_fraction_max 0.975
_diffrn_reflns_limit_h_max 5
_diffrn_reflns_limit_h_min -7
_diffrn_reflns_limit_k_max 28
_diffrn_reflns_limit_k_min -28
_diffrn_reflns_limit_l_max 16
_diffrn_reflns_limit_l_min -14
_diffrn_reflns_number 14646
_diffrn_reflns_point_group_measured_fraction_full 0.982
_diffrn_reflns_point_group_measured_fraction_max 0.975
_diffrn_reflns_theta_full 25.242
_diffrn_reflns_theta_max 26.462
_diffrn_reflns_theta_min 1.777
_exptl_absorpt_coefficient_mu 0.198
_exptl_absorpt_correction_T_max 0.9485
_exptl_absorpt_correction_T_min 0.7483
_exptl_absorpt_correction_type multi-scan
_exptl_absorpt_process_details 'SADABS V2014/4 (Bruker AXS Inc.)'
_exptl_crystal_colour Colorless
_exptl_crystal_density_diffrn 1.292
_exptl_crystal_density_meas ?
_exptl_crystal_density_method 'not measured'
_exptl_crystal_description Lump
_exptl_crystal_F_000 736
_exptl_crystal_size_max 0.25
_exptl_crystal_size_mid 0.22
_exptl_crystal_size_min 0.20
_refine_diff_density_max 0.349
_refine_diff_density_min -0.391
_refine_diff_density_rms 0.072
_refine_ls_extinction_method none
_refine_ls_goodness_of_fit_ref 1.184
_refine_ls_hydrogen_treatment constr
_refine_ls_matrix_type full
_refine_ls_number_parameters 220
_refine_ls_number_reflns 3574
_refine_ls_number_restraints 0
_refine_ls_restrained_S_all 1.184
_refine_ls_R_factor_all 0.0407
_refine_ls_R_factor_gt 0.0353
_refine_ls_shift/su_max 0.001
_refine_ls_shift/su_mean 0.000
_refine_ls_structure_factor_coef Fsqd
_refine_ls_weighting_details 'w=1/[\s^2^(Fo^2^)+(0.0622P)^2^+0.4177P] where P=(Fo^2^+2Fc^2^)/3'
_refine_ls_weighting_scheme calc
_refine_ls_wR_factor_gt 0.1075
_refine_ls_wR_factor_ref 0.1190
_reflns_Friedel_coverage 0.000
_reflns_number_gt 3163
_reflns_number_total 3574
_reflns_threshold_expression 'I > 2\s(I)'
_cod_data_source_file ol5b03696_si_010.cif
_cod_data_source_block 150419lt_0m
_cod_depositor_comments
;
The following automatic conversions were performed:

'_exptl_crystal_density_meas' value 'not measured' was changed to '?'
- the value is perceived as not measured.

Automatic conversion script
Id: cif_fix_values 4268 2015-11-12 08:31:59Z antanas 

 Adding full bibliography for 1541918--1541929.cif.
;
_cod_database_code 1541926
_shelx_space_group_comment
;
The symmetry employed for this shelxl refinement is uniquely defined
by the following loop, which should always be used as a source of
symmetry information in preference to the above space-group names.
They are only intended as comments.
;
_shelxl_version_number 2014/6

loop_
_space_group_symop_operation_xyz
'x, y, z'
'-x, y+1/2, -z+1/2'
'-x, -y, -z'
'x, -y-1/2, z-1/2'

loop_
_atom_site_label
_atom_site_type_symbol
_atom_site_fract_x
_atom_site_fract_y
_atom_site_fract_z
_atom_site_U_iso_or_equiv
_atom_site_adp_type
_atom_site_occupancy
_atom_site_site_symmetry_order
_atom_site_calc_flag
_atom_site_refinement_flags_posn
_atom_site_refinement_flags_adp
S1 S 0.34780(7) 0.29618(2) 0.70594(3) 0.01666(14) Uani 1 1 d . .
O1 O 0.3789(2) 0.23475(5) 0.68885(9) 0.0262(3) Uani 1 1 d . .
O2 O 0.11936(19) 0.31759(5) 0.69711(9) 0.0227(3) Uani 1 1 d . .
O3 O 0.24019(18) 0.41727(4) 0.56414(8) 0.0160(3) Uani 1 1 d . .
C1 C 0.8575(3) 0.34617(8) 1.14425(14) 0.0333(5) Uani 1 1 d . .
H3 H 0.9775 0.3170 1.1638 0.050 Uiso 1 1 calc R U
H24 H 0.7513 0.3436 1.1919 0.050 Uiso 1 1 calc R U
H1 H 0.9248 0.3852 1.1485 0.050 Uiso 1 1 calc R U
C2 C 0.7327(3) 0.33484(7) 1.03465(12) 0.0207(4) Uani 1 1 d . .
C3 C 0.8359(3) 0.30397(7) 0.96517(13) 0.0206(4) Uani 1 1 d . .
H4 H 0.9874 0.2906 0.9871 0.025 Uiso 1 1 calc R U
C4 C 0.7211(3) 0.29241(7) 0.86451(12) 0.0190(4) Uani 1 1 d . .
H5 H 0.7921 0.2708 0.8181 0.023 Uiso 1 1 calc R U
C5 C 0.5011(3) 0.31282(7) 0.83239(11) 0.0159(3) Uani 1 1 d . .
C6 C 0.4923(3) 0.33397(6) 0.61668(11) 0.0149(3) Uani 1 1 d . .
H6 H 0.6580 0.3257 0.6394 0.018 Uiso 1 1 calc R U
C7 C 0.4637(2) 0.40090(6) 0.61104(11) 0.0141(3) Uani 1 1 d . .
H17 H 0.5635 0.4152 0.5638 0.017 Uiso 1 1 calc R U
C8 C 0.5348(3) 0.43372(6) 0.71245(11) 0.0151(3) Uani 1 1 d . .
C9 C 0.7607(3) 0.43081(7) 0.76373(12) 0.0188(3) Uani 1 1 d . .
H21 H 0.8644 0.4069 0.7367 0.023 Uiso 1 1 calc R U
C10 C 0.8347(3) 0.46261(7) 0.85400(13) 0.0249(4) Uani 1 1 d . .
H18 H 0.9887 0.4602 0.8891 0.030 Uiso 1 1 calc R U
C11 C 0.6851(3) 0.49795(7) 0.89332(13) 0.0256(4) Uani 1 1 d . .
H2 H 0.7365 0.5200 0.9549 0.031 Uiso 1 1 calc R U
C12 C 0.1643(3) 0.39788(7) 0.45704(11) 0.0165(3) Uani 1 1 d . .
C13 C 0.1843(3) 0.33125(7) 0.45308(12) 0.0194(4) Uani 1 1 d . .
H9 H 0.0677 0.3136 0.4871 0.023 Uiso 1 1 calc R U
H10 H 0.1531 0.3185 0.3794 0.023 Uiso 1 1 calc R U
C14 C 0.4171(3) 0.30873(7) 0.50633(12) 0.0196(4) Uani 1 1 d . .
H7 H 0.5297 0.3194 0.4638 0.023 Uiso 1 1 calc R U
H8 H 0.4124 0.2656 0.5105 0.023 Uiso 1 1 calc R U
C15 C 0.2954(3) 0.42900(8) 0.38499(13) 0.0244(4) Uani 1 1 d . .
H13 H 0.2970 0.4710 0.3988 0.037 Uiso 1 1 calc R U
H11 H 0.2221 0.4217 0.3123 0.037 Uiso 1 1 calc R U
H12 H 0.4513 0.4143 0.3974 0.037 Uiso 1 1 calc R U
C16 C -0.0820(3) 0.41614(8) 0.43217(13) 0.0237(4) Uani 1 1 d . .
H16 H -0.1633 0.3973 0.4810 0.036 Uiso 1 1 calc R U
H15 H -0.1499 0.4044 0.3608 0.036 Uiso 1 1 calc R U
H14 H -0.0925 0.4586 0.4386 0.036 Uiso 1 1 calc R U
C17 C 0.4608(3) 0.50102(7) 0.84270(12) 0.0227(4) Uani 1 1 d . .
H20 H 0.3579 0.5252 0.8696 0.027 Uiso 1 1 calc R U
C18 C 0.3851(3) 0.46874(7) 0.75241(12) 0.0175(3) Uani 1 1 d . .
H19 H 0.2305 0.4707 0.7182 0.021 Uiso 1 1 calc R U
C19 C 0.3955(3) 0.34428(6) 0.89994(12) 0.0175(3) Uani 1 1 d . .
H23 H 0.2457 0.3586 0.8772 0.021 Uiso 1 1 calc R U
C20 C 0.5111(3) 0.35451(7) 1.00088(12) 0.0202(4) Uani 1 1 d . .
H22 H 0.4382 0.3752 1.0478 0.024 Uiso 1 1 calc R U

loop_
_atom_site_aniso_label
_atom_site_aniso_U_11
_atom_site_aniso_U_22
_atom_site_aniso_U_33
_atom_site_aniso_U_23
_atom_site_aniso_U_13
_atom_site_aniso_U_12
S1 0.0189(2) 0.0158(2) 0.0151(2) 0.00094(14) 0.00281(16) -0.00233(14)
O1 0.0382(8) 0.0147(6) 0.0248(6) -0.0011(5) 0.0046(5) -0.0052(5)
O2 0.0169(6) 0.0313(7) 0.0198(6) 0.0029(5) 0.0034(5) -0.0029(5)
O3 0.0157(6) 0.0177(6) 0.0131(5) -0.0020(4) -0.0006(4) 0.0007(4)
C1 0.0398(11) 0.0303(10) 0.0244(9) -0.0046(8) -0.0069(8) 0.0045(8)
C2 0.0269(9) 0.0147(8) 0.0189(8) 0.0020(6) 0.0007(7) -0.0009(6)
C3 0.0189(9) 0.0177(8) 0.0241(8) 0.0043(6) 0.0013(7) 0.0020(6)
C4 0.0219(9) 0.0165(8) 0.0196(8) 0.0024(6) 0.0065(7) 0.0013(6)
C5 0.0198(8) 0.0140(7) 0.0138(7) 0.0035(6) 0.0031(6) -0.0020(6)
C6 0.0160(8) 0.0151(7) 0.0139(7) -0.0006(6) 0.0036(6) 0.0009(6)
C7 0.0130(8) 0.0144(7) 0.0145(7) 0.0008(6) 0.0019(6) -0.0006(6)
C8 0.0195(8) 0.0116(7) 0.0141(7) 0.0026(6) 0.0031(6) -0.0030(6)
C9 0.0185(8) 0.0182(8) 0.0192(8) 0.0006(6) 0.0026(6) -0.0011(6)
C10 0.0240(9) 0.0247(9) 0.0219(8) 0.0013(7) -0.0052(7) -0.0031(7)
C11 0.0371(10) 0.0215(9) 0.0156(8) -0.0040(6) -0.0005(7) -0.0051(7)
C12 0.0182(8) 0.0196(8) 0.0108(7) -0.0006(6) 0.0006(6) -0.0023(6)
C13 0.0231(9) 0.0200(8) 0.0141(7) -0.0035(6) 0.0013(6) -0.0034(6)
C14 0.0253(9) 0.0185(8) 0.0152(8) -0.0028(6) 0.0047(6) 0.0013(6)
C15 0.0241(9) 0.0308(9) 0.0174(8) 0.0067(7) 0.0017(7) -0.0050(7)
C16 0.0186(9) 0.0305(9) 0.0201(8) -0.0010(7) -0.0010(7) 0.0010(7)
C17 0.0328(10) 0.0170(8) 0.0185(8) -0.0013(6) 0.0059(7) 0.0010(7)
C18 0.0204(8) 0.0152(8) 0.0165(8) 0.0019(6) 0.0027(6) -0.0013(6)
C19 0.0198(8) 0.0142(7) 0.0186(8) 0.0039(6) 0.0041(6) 0.0022(6)
C20 0.0275(9) 0.0150(8) 0.0183(8) -0.0003(6) 0.0051(7) 0.0024(6)

loop_
_atom_type_symbol
_atom_type_description
_atom_type_scat_dispersion_real
_atom_type_scat_dispersion_imag
_atom_type_scat_source
C C 0.0033 0.0016 'International Tables Vol C Tables 4.2.6.8 and 6.1.1.4'
H H 0.0000 0.0000 'International Tables Vol C Tables 4.2.6.8 and 6.1.1.4'
O O 0.0106 0.0060 'International Tables Vol C Tables 4.2.6.8 and 6.1.1.4'
S S 0.1246 0.1234 'International Tables Vol C Tables 4.2.6.8 and 6.1.1.4'

loop_
_geom_angle_atom_site_label_1
_geom_angle_atom_site_label_2
_geom_angle_atom_site_label_3
_geom_angle
O2 S1 O1 118.05(7)
O2 S1 C5 108.19(7)
O1 S1 C5 107.21(7)
O2 S1 C6 111.02(7)
O1 S1 C6 105.80(7)
C5 S1 C6 105.87(7)
C7 O3 C12 115.21(11)
C2 C1 H3 109.5
C2 C1 H24 109.5
H3 C1 H24 109.5
C2 C1 H1 109.5
H3 C1 H1 109.5
H24 C1 H1 109.5
C3 C2 C20 118.71(15)
C3 C2 C1 120.58(15)
C20 C2 C1 120.72(15)
C4 C3 C2 121.05(15)
C4 C3 H4 119.5
C2 C3 H4 119.5
C3 C4 C5 119.20(15)
C3 C4 H5 120.4
C5 C4 H5 120.4
C4 C5 C19 120.79(14)
C4 C5 S1 119.91(12)
C19 C5 S1 119.24(12)
C14 C6 C7 108.63(12)
C14 C6 S1 109.73(11)
C7 C6 S1 116.28(10)
C14 C6 H6 107.3
C7 C6 H6 107.3
S1 C6 H6 107.3
O3 C7 C8 109.12(12)
O3 C7 C6 111.83(12)
C8 C7 C6 116.29(12)
O3 C7 H17 106.3
C8 C7 H17 106.3
C6 C7 H17 106.3
C18 C8 C9 119.45(14)
C18 C8 C7 121.93(14)
C9 C8 C7 118.53(13)
C10 C9 C8 120.22(15)
C10 C9 H21 119.9
C8 C9 H21 119.9
C11 C10 C9 120.22(16)
C11 C10 H18 119.9
C9 C10 H18 119.9
C17 C11 C10 119.80(15)
C17 C11 H2 120.1
C10 C11 H2 120.1
O3 C12 C16 103.20(12)
O3 C12 C15 110.66(12)
C16 C12 C15 110.11(13)
O3 C12 C13 108.96(11)
C16 C12 C13 110.39(13)
C15 C12 C13 113.05(14)
C14 C13 C12 113.12(13)
C14 C13 H9 109.0
C12 C13 H9 109.0
C14 C13 H10 109.0
C12 C13 H10 109.0
H9 C13 H10 107.8
C13 C14 C6 111.94(13)
C13 C14 H7 109.2
C6 C14 H7 109.2
C13 C14 H8 109.2
C6 C14 H8 109.2
H7 C14 H8 107.9
C12 C15 H13 109.5
C12 C15 H11 109.5
H13 C15 H11 109.5
C12 C15 H12 109.5
H13 C15 H12 109.5
H11 C15 H12 109.5
C12 C16 H16 109.5
C12 C16 H15 109.5
H16 C16 H15 109.5
C12 C16 H14 109.5
H16 C16 H14 109.5
H15 C16 H14 109.5
C11 C17 C18 120.21(15)
C11 C17 H20 119.9
C18 C17 H20 119.9
C8 C18 C17 120.11(15)
C8 C18 H19 119.9
C17 C18 H19 119.9
C20 C19 C5 119.26(15)
C20 C19 H23 120.4
C5 C19 H23 120.4
C19 C20 C2 120.97(15)
C19 C20 H22 119.5
C2 C20 H22 119.5

loop_
_geom_bond_atom_site_label_1
_geom_bond_atom_site_label_2
_geom_bond_distance
S1 O2 1.4427(12)
S1 O1 1.4435(12)
S1 C5 1.7693(15)
S1 C6 1.8111(15)
O3 C7 1.4136(17)
O3 C12 1.4555(17)
C1 C2 1.504(2)
C1 H3 0.9800
C1 H24 0.9800
C1 H1 0.9800
C2 C3 1.393(2)
C2 C20 1.394(2)
C3 C4 1.387(2)
C3 H4 0.9500
C4 C5 1.388(2)
C4 H5 0.9500
C5 C19 1.390(2)
C6 C14 1.539(2)
C6 C7 1.544(2)
C6 H6 1.0000
C7 C8 1.512(2)
C7 H17 1.0000
C8 C18 1.385(2)
C8 C9 1.393(2)
C9 C10 1.385(2)
C9 H21 0.9500
C10 C11 1.385(2)
C10 H18 0.9500
C11 C17 1.382(2)
C11 H2 0.9500
C12 C16 1.512(2)
C12 C15 1.523(2)
C12 C13 1.533(2)
C13 C14 1.525(2)
C13 H9 0.9900
C13 H10 0.9900
C14 H7 0.9900
C14 H8 0.9900
C15 H13 0.9800
C15 H11 0.9800
C15 H12 0.9800
C16 H16 0.9800
C16 H15 0.9800
C16 H14 0.9800
C17 C18 1.392(2)
C17 H20 0.9500
C18 H19 0.9500
C19 C20 1.386(2)
C19 H23 0.9500
C20 H22 0.9500
